data_7053570
loop_
_publ_author_name
'Kole, Goutam Kumar'
'Cairns, Amy J.'
'Eddaoudi, Mohamed'
'Vittal, Jagadese J.'

_publ_section_title
;
 Solvent-free porous framework resulted from 3D entanglement of 1D zigzag
 coordination polymer
;
_journal_issue 11
_journal_name_full 'New Journal of Chemistry'
_journal_page_first 2392
_journal_paper_doi 10.1039/c0nj00217h
_journal_volume 34
_journal_year 2010
_chemical_formula_sum 'C28 H18 N2 O4 Zn'
_chemical_formula_weight 511.83
_chemical_name_systematic
;
?
;
_space_group_IT_number 130
_symmetry_cell_setting tetragonal
_symmetry_space_group_name_Hall '-P 4a 2ac'
_symmetry_space_group_name_H-M 'P 4/n c c :2'
_atom_sites_solution_hydrogens geom
_atom_sites_solution_primary direct
_atom_sites_solution_secondary difmap
_audit_creation_method SHELXL-97
_cell_angle_alpha 90.00
_cell_angle_beta 90.00
_cell_angle_gamma 90.00
_cell_formula_units_Z 8
_cell_length_a 16.1598(4)
_cell_length_b 16.1598(4)
_cell_length_c 19.3303(11)
_cell_measurement_reflns_used 1756
_cell_measurement_temperature 223(2)
_cell_measurement_theta_max 18.36
_cell_measurement_theta_min 2.46
_cell_volume 5047.9(3)
_computing_cell_refinement 'Bruker SMART'
_computing_data_collection 'Bruker SMART'
_computing_data_reduction 'Bruker SAINT'
_computing_molecular_graphics 'Bruker SHELXTL'
_computing_publication_material 'Bruker SHELXTL'
_computing_structure_refinement 'SHELXL-97 (Sheldrick, 1997)'
_computing_structure_solution 'SHELXS-97 (Sheldrick, 1990)'
_diffrn_ambient_temperature 223(2)
_diffrn_measured_fraction_theta_full 0.996
_diffrn_measured_fraction_theta_max 0.996
_diffrn_measurement_device_type 'CCD area detector'
_diffrn_measurement_method 'phi and omega scans'
_diffrn_radiation_monochromator graphite
_diffrn_radiation_source 'fine-focus sealed tube'
_diffrn_radiation_type MoK\a
_diffrn_radiation_wavelength 0.71073
_diffrn_reflns_av_R_equivalents 0.0862
_diffrn_reflns_av_sigmaI/netI 0.0370
_diffrn_reflns_limit_h_max 19
_diffrn_reflns_limit_h_min -15
_diffrn_reflns_limit_k_max 17
_diffrn_reflns_limit_k_min -19
_diffrn_reflns_limit_l_max 20
_diffrn_reflns_limit_l_min -22
_diffrn_reflns_number 27022
_diffrn_reflns_theta_full 25.00
_diffrn_reflns_theta_max 25.00
_diffrn_reflns_theta_min 2.11
_exptl_absorpt_coefficient_mu 1.008
_exptl_absorpt_correction_T_max 0.9107
_exptl_absorpt_correction_T_min 0.7229
_exptl_absorpt_correction_type empirical
_exptl_absorpt_process_details 'Sadabs, (Sheldrick 2001)'
_exptl_crystal_colour COLOURLESS
_exptl_crystal_density_diffrn 1.347
_exptl_crystal_density_meas ?
_exptl_crystal_density_method 'not measured'
_exptl_crystal_description BLOCK
_exptl_crystal_F_000 2096
_exptl_crystal_size_max 0.36
_exptl_crystal_size_mid 0.24
_exptl_crystal_size_min 0.10
_refine_diff_density_max 0.954
_refine_diff_density_min -0.323
_refine_diff_density_rms 0.136
_refine_ls_extinction_method none
_refine_ls_goodness_of_fit_ref 1.047
_refine_ls_hydrogen_treatment riding
_refine_ls_matrix_type full
_refine_ls_number_parameters 159
_refine_ls_number_reflns 2221
_refine_ls_number_restraints 0
_refine_ls_restrained_S_all 1.047
_refine_ls_R_factor_all 0.1201
_refine_ls_R_factor_gt 0.0784
_refine_ls_shift/su_max 0.000
_refine_ls_shift/su_mean 0.000
_refine_ls_structure_factor_coef Fsqd
_refine_ls_weighting_details 'calc w=1/[\s^2^(Fo^2^)+(0.1837P)^2^+0.0000P] where P=(Fo^2^+2Fc^2^)/3'
_refine_ls_weighting_scheme calc
_refine_ls_wR_factor_gt 0.2385
_refine_ls_wR_factor_ref 0.2733
_reflns_number_gt 1348
_reflns_number_total 2221
_reflns_threshold_expression >2sigma(I)
_cod_data_source_file c0nj00217h.txt
_cod_data_source_block 8054
_cod_depositor_comments
;
The following automatic conversions were performed:

'_symmetry_cell_setting' value 'Tetragonal' changed to 'tetragonal'
according to /home/saulius/struct/CIF-dictionaries/cif_core.dic
dictionary named 'cif_core.dic' version 2.4.2 from 2011-04-26.

Automatic conversion script
Id: cif_fix_values 1891 2012-01-12 08:04:46Z andrius 

The following automatic conversions were performed:

'_exptl_crystal_density_meas' value 'not measured' was changed to '?'
- the value is perceived as not measured.

Automatic conversion script
Id: cif_fix_values 3008 2015-01-20 13:52:24Z robertas 
;
_cod_original_sg_symbol_H-M P4/ncc
_cod_database_code 7053570

loop_
_symmetry_equiv_pos_as_xyz
'x, y, z'
'-x+1/2, -y+1/2, z'
'-y+1/2, x, z'
'y, -x+1/2, z'
'-x, y+1/2, -z+1/2'
'x+1/2, -y, -z+1/2'
'y+1/2, x+1/2, -z+1/2'
'-y, -x, -z+1/2'
'-x, -y, -z'
'x-1/2, y-1/2, -z'
'y-1/2, -x, -z'
'-y, x-1/2, -z'
'x, -y-1/2, z-1/2'
'-x-1/2, y, z-1/2'
'-y-1/2, -x-1/2, z-1/2'
'y, x, z-1/2'

loop_
_atom_site_label
_atom_site_type_symbol
_atom_site_fract_x
_atom_site_fract_y
_atom_site_fract_z
_atom_site_U_iso_or_equiv
_atom_site_adp_type
_atom_site_occupancy
_atom_site_symmetry_multiplicity
_atom_site_calc_flag
_atom_site_refinement_flags
Zn1 Zn 0.55397(4) 0.05397(4) 0.2500 0.0531(5) Uani 1 2 d S
N1 N 0.4464(3) 0.0228(3) 0.3029(2) 0.0530(12) Uani 1 1 d .
O1 O 0.5152(3) 0.1600(3) 0.2130(2) 0.0752(13) Uani 1 1 d .
O2 O 0.6150(3) 0.1274(3) 0.1419(3) 0.0799(15) Uani 1 1 d .
C1 C 0.4106(4) -0.0462(3) 0.2786(3) 0.0476(13) Uani 1 1 d .
C2 C 0.3377(3) -0.0802(3) 0.3037(3) 0.0519(14) Uani 1 1 d .
C3 C 0.2988(4) -0.0348(4) 0.3574(3) 0.0671(17) Uani 1 1 d .
H3 H 0.2491 -0.0545 0.3766 0.081 Uiso 1 1 calc R
C4 C 0.3324(4) 0.0370(4) 0.3819(4) 0.0717(18) Uani 1 1 d .
H4 H 0.3060 0.0678 0.4167 0.086 Uiso 1 1 calc R
C5 C 0.4079(4) 0.0633(4) 0.3532(3) 0.0645(17) Uani 1 1 d .
H5 H 0.4323 0.1119 0.3704 0.077 Uiso 1 1 calc R
C6 C 0.3063(4) -0.1542(4) 0.2756(3) 0.0573(15) Uani 1 1 d .
H6 H 0.2568 -0.1764 0.2932 0.069 Uiso 1 1 calc R
C7 C 0.5608(4) 0.1724(4) 0.1595(3) 0.0629(17) Uani 1 1 d .
C8 C 0.5371(4) 0.2512(3) 0.1202(3) 0.0561(15) Uani 1 1 d .
C9 C 0.4688(4) 0.2984(4) 0.1390(3) 0.0648(17) Uani 1 1 d .
H9 H 0.4348 0.2810 0.1757 0.078 Uiso 1 1 calc R
C10 C 0.4512(4) 0.3691(4) 0.1050(3) 0.0703(18) Uani 1 1 d .
H10 H 0.4044 0.3999 0.1181 0.084 Uiso 1 1 calc R
C11 C 0.4993(4) 0.3971(4) 0.0520(3) 0.0651(18) Uani 1 1 d .
C12 C 0.5638(5) 0.3489(4) 0.0304(4) 0.079(2) Uani 1 1 d .
H12 H 0.5949 0.3652 -0.0084 0.095 Uiso 1 1 calc R
C13 C 0.5839(5) 0.2759(4) 0.0649(3) 0.0739(18) Uani 1 1 d .
H13 H 0.6293 0.2440 0.0504 0.089 Uiso 1 1 calc R
C14 C 0.4790(6) 0.4792(5) 0.0192(4) 0.085(2) Uani 1 1 d .
H14 H 0.4267 0.5010 0.0302 0.102 Uiso 1 1 calc R

loop_
_atom_site_aniso_label
_atom_site_aniso_U_11
_atom_site_aniso_U_22
_atom_site_aniso_U_33
_atom_site_aniso_U_23
_atom_site_aniso_U_13
_atom_site_aniso_U_12
Zn1 0.0468(5) 0.0468(5) 0.0657(8) 0.0106(3) -0.0106(3) -0.0042(4)
N1 0.050(3) 0.050(3) 0.059(3) 0.010(2) -0.010(2) -0.004(2)
O1 0.097(3) 0.054(3) 0.074(3) 0.012(2) -0.015(3) -0.014(2)
O2 0.082(3) 0.059(3) 0.099(4) 0.006(3) -0.008(3) 0.026(3)
C1 0.045(3) 0.046(3) 0.051(3) 0.007(2) -0.009(3) 0.003(3)
C2 0.047(3) 0.054(3) 0.055(3) 0.006(3) -0.006(3) -0.002(3)
C3 0.054(4) 0.075(4) 0.071(4) 0.004(3) 0.002(3) -0.002(3)
C4 0.070(5) 0.068(4) 0.077(4) -0.007(3) 0.007(4) -0.003(3)
C5 0.069(4) 0.055(4) 0.070(4) -0.004(3) -0.003(3) -0.004(3)
C6 0.053(3) 0.055(4) 0.064(4) 0.007(3) -0.007(3) -0.006(3)
C7 0.075(5) 0.056(4) 0.058(4) -0.002(3) -0.023(3) -0.010(3)
C8 0.075(4) 0.038(3) 0.056(3) -0.001(3) -0.024(3) -0.001(3)
C9 0.082(4) 0.057(4) 0.056(3) 0.006(3) -0.005(3) -0.007(3)
C10 0.083(5) 0.063(4) 0.065(4) 0.001(3) -0.002(4) 0.016(3)
C11 0.095(5) 0.039(3) 0.062(4) -0.006(3) -0.026(4) 0.011(3)
C12 0.106(6) 0.067(5) 0.065(4) 0.011(4) 0.008(4) -0.017(4)
C13 0.082(5) 0.060(4) 0.079(4) 0.008(3) 0.010(4) 0.011(3)
C14 0.109(7) 0.073(5) 0.075(5) 0.007(4) -0.019(4) -0.007(4)

loop_
_atom_type_symbol
_atom_type_description
_atom_type_scat_dispersion_real
_atom_type_scat_dispersion_imag
_atom_type_scat_source
C C 0.0033 0.0016 'International Tables Vol C Tables 4.2.6.8 and 6.1.1.4'
H H 0.0000 0.0000 'International Tables Vol C Tables 4.2.6.8 and 6.1.1.4'
N N 0.0061 0.0033 'International Tables Vol C Tables 4.2.6.8 and 6.1.1.4'
O O 0.0106 0.0060 'International Tables Vol C Tables 4.2.6.8 and 6.1.1.4'
Zn Zn 0.2839 1.4301 'International Tables Vol C Tables 4.2.6.8 and 6.1.1.4'

loop_
_geom_angle_atom_site_label_1
_geom_angle_atom_site_label_2
_geom_angle_atom_site_label_3
_geom_angle
_geom_angle_site_symmetry_1
_geom_angle_site_symmetry_3
O1 Zn1 O1 133.8(3) . 7_545
O1 Zn1 N1 118.33(18) . 7_545
O1 Zn1 N1 97.10(19) 7_545 7_545
O1 Zn1 N1 97.09(19) . .
O1 Zn1 N1 118.33(18) 7_545 .
N1 Zn1 N1 80.6(3) 7_545 .
O1 Zn1 C7 116.4(2) . 7_545
O1 Zn1 C7 28.7(2) 7_545 7_545
N1 Zn1 C7 123.1(2) 7_545 7_545
N1 Zn1 C7 107.20(18) . 7_545
O1 Zn1 C7 28.7(2) . .
O1 Zn1 C7 116.4(2) 7_545 .
N1 Zn1 C7 107.20(18) 7_545 .
N1 Zn1 C7 123.1(2) . .
C7 Zn1 C7 113.1(3) 7_545 .
C5 N1 C1 117.7(5) . .
C5 N1 Zn1 129.2(4) . .
C1 N1 Zn1 112.9(4) . .
C7 O1 Zn1 104.2(4) . .
N1 C1 C2 124.9(6) . .
N1 C1 C1 116.8(3) . 7_545
C2 C1 C1 118.3(3) . 7_545
C1 C2 C6 120.5(5) . .
C1 C2 C3 115.3(5) . .
C6 C2 C3 124.2(5) . .
C4 C3 C2 121.1(6) . .
C3 C4 C5 117.7(6) . .
N1 C5 C4 123.1(6) . .
C6 C6 C2 121.2(3) 7_545 .
O2 C7 O1 123.9(6) . .
O2 C7 C8 123.5(7) . .
O1 C7 C8 112.6(6) . .
O2 C7 Zn1 76.9(4) . .
O1 C7 Zn1 47.1(3) . .
C8 C7 Zn1 159.5(5) . .
C13 C8 C9 118.9(6) . .
C13 C8 C7 119.4(6) . .
C9 C8 C7 121.7(6) . .
C10 C9 C8 120.3(6) . .
C9 C10 C11 121.8(6) . .
C10 C11 C12 118.5(6) . .
C10 C11 C14 118.9(6) . .
C12 C11 C14 122.6(7) . .
C11 C12 C13 120.9(6) . .
C8 C13 C12 119.4(6) . .
C14 C14 C11 128.8(12) 9_665 .

loop_
_geom_bond_atom_site_label_1
_geom_bond_atom_site_label_2
_geom_bond_distance
_geom_bond_site_symmetry_2
Zn1 O1 1.960(4) .
Zn1 O1 1.960(4) 7_545
Zn1 N1 2.079(5) 7_545
Zn1 N1 2.079(5) .
Zn1 C7 2.595(7) 7_545
Zn1 C7 2.595(7) .
N1 C5 1.326(7) .
N1 C1 1.342(7) .
O1 C7 1.286(8) .
O2 C7 1.188(7) .
C1 C2 1.388(8) .
C1 C1 1.480(13) 7_545
C2 C6 1.408(7) .
C2 C3 1.419(8) .
C3 C4 1.365(9) .
C4 C5 1.406(9) .
C6 C6 1.339(11) 7_545
C7 C8 1.532(8) .
C8 C13 1.369(9) .
C8 C9 1.390(9) .
C9 C10 1.349(8) .
C10 C11 1.363(9) .
C11 C12 1.366(9) .
C11 C14 1.506(10) .
C12 C13 1.395(9) .
C14 C14 1.211(14) 9_665
